data_7151431
loop_
_publ_author_name
'Hunter, Roger'
'Richards, Philip'

_publ_section_title
;
 Stereoselective tetrapyrido[2,1-a]isoindolone synthesis via
 carbanionic and radical intermediates: a model study for the Tacaman
 alkaloid D/E ring fusionElectronic supplementary information (ESI)
 available: Experimental details for compounds 21?23. See
 http://www.rsc.org/suppdata/ob/b3/b303031h/
;
_journal_issue 13
_journal_name_full 'Organic &amp;  Biomolecular Chemistry'
_journal_page_first 2348
_journal_paper_doi 10.1039/b303031h
_journal_volume 1
_journal_year 2003
_chemical_formula_moiety 'C14 H13 N1 O4'
_chemical_formula_sum 'C14 H13 N O4'
_chemical_formula_weight 259.08
_chemical_melting_point 'Mp decomposes >140C'
_chemical_name_common
;
(3aS,11bS,11cR)-3a,4,5,11c-Tetrahydro-10b-hydroxy-furo-(3',2':3,4)
pyrido(2,1-a)isoindol-2(1H),7(11bH)-dione
;
_chemical_name_systematic
;
(3aS,11bS,11cR)-3a,4,5,11c-Tetrahydro-10b-hydroxy-furo-[3',2' :3,4]
pyrido[2,1-a]isoindol-2(1H),7(11bH)-dione
;
_space_group_IT_number 4
_symmetry_cell_setting monoclinic
_symmetry_space_group_name_Hall 'P 2yb'
_symmetry_space_group_name_H-M 'P 1 21 1'
_atom_sites_solution_hydrogens geom
_atom_sites_solution_primary direct
_atom_sites_solution_secondary difmap
_audit_creation_method SHELXL-97
_cell_angle_alpha 90.00
_cell_angle_beta 100.634(1)
_cell_angle_gamma 90.00
_cell_formula_units_Z 2
_cell_length_a 8.375(1)
_cell_length_b 7.653(1)
_cell_length_c 9.691(1)
_cell_measurement_temperature 173(2)
_cell_volume 610.47(13)
_computing_structure_refinement 'SHELXL-97 (Sheldrick, 1997)'
_computing_structure_solution 'SHELXS-97 (Sheldrick, 1990)'
_diffrn_ambient_temperature 173(2)
_diffrn_measured_fraction_theta_full 0.997
_diffrn_measured_fraction_theta_max 0.997
_diffrn_measurement_device_type 'NOnius Kappa CCD'
_diffrn_measurement_method 'phi- and omega-scans'
_diffrn_radiation_monochromator graphite
_diffrn_radiation_source 'fine-focus sealed tube'
_diffrn_radiation_type MoK\a
_diffrn_radiation_wavelength 0.71073
_diffrn_reflns_av_R_equivalents 0.0144
_diffrn_reflns_av_sigmaI/netI 0.0301
_diffrn_reflns_limit_h_max 10
_diffrn_reflns_limit_h_min -10
_diffrn_reflns_limit_k_max 9
_diffrn_reflns_limit_k_min -9
_diffrn_reflns_limit_l_max 10
_diffrn_reflns_limit_l_min -12
_diffrn_reflns_number 3358
_diffrn_reflns_theta_full 27.39
_diffrn_reflns_theta_max 27.39
_diffrn_reflns_theta_min 2.14
_exptl_absorpt_coefficient_mu 0.104
_exptl_absorpt_correction_T_max 0.9774
_exptl_absorpt_correction_T_min 0.9624
_exptl_absorpt_correction_type none
_exptl_absorpt_process_details none
_exptl_crystal_density_diffrn 1.410
_exptl_crystal_density_method 'not measured'
_exptl_crystal_F_000 272
_exptl_crystal_size_max 0.37
_exptl_crystal_size_mid 0.31
_exptl_crystal_size_min 0.22
_refine_diff_density_max 0.188
_refine_diff_density_min -0.151
_refine_diff_density_rms 0.031
_refine_ls_abs_structure_details 'Flack H D (1983), Acta Cryst. A39, 876-881'
_refine_ls_abs_structure_Flack -0.5(8)
_refine_ls_extinction_coef 0.033(4)
_refine_ls_extinction_expression Fc^*^=kFc[1+0.001xFc^2^\l^3^/sin(2\q)]^-1/4^
_refine_ls_extinction_method SHELXL
_refine_ls_goodness_of_fit_ref 1.032
_refine_ls_hydrogen_treatment mixed
_refine_ls_matrix_type full
_refine_ls_number_parameters 174
_refine_ls_number_reflns 2511
_refine_ls_number_restraints 1
_refine_ls_restrained_S_all 1.031
_refine_ls_R_factor_all 0.0338
_refine_ls_R_factor_gt 0.0291
_refine_ls_shift/su_max 0.280
_refine_ls_shift/su_mean 0.018
_refine_ls_structure_factor_coef Fsqd
_refine_ls_weighting_details 'calc w=1/[\s^2^(Fo^2^)+(0.0294P)^2^+0.1067P] where P=(Fo^2^+2Fc^2^)/3'
_refine_ls_weighting_scheme calc
_refine_ls_wR_factor_gt 0.0675
_refine_ls_wR_factor_ref 0.0701
_reflns_number_gt 2318
_reflns_number_total 2511
_reflns_threshold_expression >2sigma(I)
_cod_data_source_file b303031h.txt
_cod_data_source_block compound1
_cod_depositor_comments
;
The following automatic conversions were performed:
'_symmetry_cell_setting' value 'Monoclinic' changed to 'monoclinic'
according to '/home/saulius/struct/CIF-dictionaries/cif_core.dic'
dictionary named 'cif_core.dic' version 2.4.1 from 2010-06-29.

Automatic conversion script
Id: cif_fix_enum 1555 2011-01-17 13:19:09Z saulius 

2018-01-21
Z value changed to be consistent with given formula
                 miguel
;
_cod_original_formula_units_Z 4
_cod_original_cell_volume 610.5(1)
_cod_original_sg_symbol_H-M P2(1)
_cod_original_formula_sum 'C14 H13 N1 O4'
_cod_database_code 7151431

loop_
_symmetry_equiv_pos_as_xyz
'x, y, z'
'-x, y+1/2, -z'

loop_
_atom_site_label
_atom_site_type_symbol
_atom_site_fract_x
_atom_site_fract_y
_atom_site_fract_z
_atom_site_U_iso_or_equiv
_atom_site_adp_type
_atom_site_occupancy
_atom_site_symmetry_multiplicity
_atom_site_calc_flag
_atom_site_refinement_flags
_atom_site_disorder_assembly
_atom_site_disorder_group
O19 O 0.38396(12) 0.71322(16) 0.93832(10) 0.0339(3) Uani 1 1 d . . .
N7 N 0.52683(13) 0.65221(17) 1.15833(11) 0.0239(3) Uani 1 1 d . . .
O18 O 0.68166(14) 0.42506(14) 1.28450(10) 0.0312(3) Uani 1 1 d . . .
H18 H 0.6530 0.3533 1.2190 0.037 Uiso 1 1 calc R . .
O3 O 0.69548(13) 0.89596(16) 1.53018(10) 0.0360(3) Uani 1 1 d . . .
O17 O 0.86798(14) 1.11327(18) 1.51510(13) 0.0452(3) Uani 1 1 d . . .
C10 C 0.51182(17) 0.6788(2) 1.01929(13) 0.0238(3) Uani 1 1 d . . .
C9 C 0.75368(17) 0.7093(2) 1.35448(13) 0.0249(3) Uani 1 1 d . . .
H9 H 0.8436 0.6441 1.4154 0.030 Uiso 1 1 calc R . .
C12 C 0.72814(19) 0.6792(2) 0.85966(15) 0.0305(3) Uani 1 1 d . . .
H12 H 0.6555 0.7160 0.7776 0.037 Uiso 1 1 calc R . .
C11 C 0.67622(16) 0.6558(2) 0.98597(13) 0.0244(3) Uani 1 1 d . . .
C6 C 0.39949(16) 0.6776(2) 1.24073(14) 0.0287(3) Uani 1 1 d . . .
H6A H 0.3721 0.5648 1.2805 0.034 Uiso 1 1 calc R . .
H6B H 0.3004 0.7242 1.1803 0.034 Uiso 1 1 calc R . .
C16 C 0.78121(16) 0.6052(2) 1.10711(14) 0.0252(3) Uani 1 1 d . . .
C4 C 0.62445(18) 0.7495(2) 1.44327(14) 0.0287(3) Uani 1 1 d . . .
H4 H 0.6100 0.6469 1.5037 0.034 Uiso 1 1 calc R . .
C13 C 0.8912(2) 0.6466(2) 0.85798(16) 0.0381(4) Uani 1 1 d . . .
H13 H 0.9313 0.6614 0.7732 0.046 Uiso 1 1 calc R . .
C15 C 0.94267(18) 0.5718(2) 1.10538(16) 0.0341(4) Uani 1 1 d . . .
H15 H 1.0151 0.5358 1.1878 0.041 Uiso 1 1 calc R . .
C2 C 0.80182(18) 0.9833(2) 1.46423(17) 0.0328(4) Uani 1 1 d . . .
C5 C 0.46109(18) 0.8059(2) 1.35837(16) 0.0311(3) Uani 1 1 d . . .
H5A H 0.3808 0.8146 1.4213 0.037 Uiso 1 1 calc R . .
H5B H 0.4722 0.9230 1.3178 0.037 Uiso 1 1 calc R . .
C1 C 0.81696(18) 0.8905(2) 1.32983(15) 0.0296(3) Uani 1 1 d . . .
H1A H 0.9313 0.8863 1.3166 0.036 Uiso 1 1 calc R . .
H1B H 0.7496 0.9473 1.2473 0.036 Uiso 1 1 calc R . .
C8 C 0.68891(16) 0.5937(2) 1.22810(13) 0.0234(3) Uani 1 1 d . . .
C14 C 0.9957(2) 0.5929(3) 0.97796(18) 0.0406(4) Uani 1 1 d . . .
H14 H 1.1062 0.5698 0.9736 0.049 Uiso 1 1 calc R . .

loop_
_atom_site_aniso_label
_atom_site_aniso_U_11
_atom_site_aniso_U_22
_atom_site_aniso_U_33
_atom_site_aniso_U_23
_atom_site_aniso_U_13
_atom_site_aniso_U_12
O19 0.0297(5) 0.0425(7) 0.0265(5) 0.0094(5) -0.0026(4) 0.0006(5)
N7 0.0238(5) 0.0295(7) 0.0182(5) 0.0025(5) 0.0037(4) -0.0001(5)
O18 0.0490(6) 0.0237(6) 0.0195(5) 0.0006(4) 0.0025(4) 0.0010(5)
O3 0.0424(6) 0.0393(7) 0.0268(5) -0.0116(5) 0.0075(4) -0.0059(5)
O17 0.0369(6) 0.0415(8) 0.0534(7) -0.0188(6) -0.0017(5) -0.0068(5)
C10 0.0284(7) 0.0216(7) 0.0204(6) 0.0031(6) 0.0024(5) -0.0026(6)
C9 0.0291(7) 0.0264(8) 0.0177(6) -0.0013(5) 0.0002(5) 0.0029(6)
C12 0.0420(8) 0.0288(9) 0.0218(6) -0.0019(6) 0.0087(6) -0.0050(7)
C11 0.0291(7) 0.0229(8) 0.0212(6) -0.0021(6) 0.0047(5) -0.0033(6)
C6 0.0259(7) 0.0353(9) 0.0264(7) 0.0007(6) 0.0086(5) -0.0029(6)
C16 0.0286(7) 0.0249(8) 0.0219(6) -0.0046(6) 0.0046(5) -0.0004(6)
C4 0.0383(8) 0.0277(9) 0.0209(6) -0.0040(6) 0.0078(6) -0.0053(7)
C13 0.0455(9) 0.0414(11) 0.0325(8) -0.0107(8) 0.0203(7) -0.0089(8)
C15 0.0298(8) 0.0388(10) 0.0325(8) -0.0100(7) 0.0026(6) 0.0054(7)
C2 0.0277(7) 0.0345(9) 0.0337(8) -0.0059(7) -0.0012(6) 0.0020(7)
C5 0.0325(8) 0.0311(9) 0.0320(7) -0.0019(6) 0.0120(6) -0.0017(6)
C1 0.0265(7) 0.0332(9) 0.0293(7) -0.0036(7) 0.0053(6) -0.0032(6)
C8 0.0261(7) 0.0256(8) 0.0177(6) -0.0001(6) 0.0023(5) 0.0029(6)
C14 0.0323(8) 0.0498(12) 0.0430(9) -0.0157(8) 0.0157(7) -0.0014(8)

loop_
_atom_type_symbol
_atom_type_description
_atom_type_scat_dispersion_real
_atom_type_scat_dispersion_imag
_atom_type_scat_source
C C 0.0033 0.0016 'International Tables Vol C Tables 4.2.6.8 and 6.1.1.4'
H H 0.0000 0.0000 'International Tables Vol C Tables 4.2.6.8 and 6.1.1.4'
N N 0.0061 0.0033 'International Tables Vol C Tables 4.2.6.8 and 6.1.1.4'
O O 0.0106 0.0060 'International Tables Vol C Tables 4.2.6.8 and 6.1.1.4'

loop_
_geom_angle_atom_site_label_1
_geom_angle_atom_site_label_2
_geom_angle_atom_site_label_3
_geom_angle
_geom_angle_site_symmetry_1
_geom_angle_site_symmetry_3
_geom_angle_publ_flag
C10 N7 C6 125.84(11) . . ?
C10 N7 C8 114.47(11) . . ?
C6 N7 C8 119.68(10) . . ?
C2 O3 C4 109.73(11) . . ?
O19 C10 N7 125.38(13) . . ?
O19 C10 C11 128.27(12) . . ?
N7 C10 C11 106.35(11) . . ?
C1 C9 C8 119.03(11) . . ?
C1 C9 C4 102.00(12) . . ?
C8 C9 C4 112.55(12) . . ?
C11 C12 C13 117.15(14) . . ?
C12 C11 C16 122.12(13) . . ?
C12 C11 C10 129.31(13) . . ?
C16 C11 C10 108.57(11) . . ?
N7 C6 C5 108.38(11) . . ?
C15 C16 C11 120.78(13) . . ?
C15 C16 C8 129.59(13) . . ?
C11 C16 C8 109.63(11) . . ?
O3 C4 C5 108.87(13) . . ?
O3 C4 C9 102.89(11) . . ?
C5 C4 C9 114.24(12) . . ?
C14 C13 C12 120.93(14) . . ?
C16 C15 C14 117.51(14) . . ?
O17 C2 O3 120.40(15) . . ?
O17 C2 C1 129.72(16) . . ?
O3 C2 C1 109.88(13) . . ?
C6 C5 C4 111.62(13) . . ?
C2 C1 C9 101.93(12) . . ?
O18 C8 N7 110.83(12) . . ?
O18 C8 C16 114.65(12) . . ?
N7 C8 C16 100.67(10) . . ?
O18 C8 C9 104.72(10) . . ?
N7 C8 C9 110.71(11) . . ?
C16 C8 C9 115.39(12) . . ?
C13 C14 C15 121.49(15) . . ?

loop_
_geom_bond_atom_site_label_1
_geom_bond_atom_site_label_2
_geom_bond_distance
_geom_bond_site_symmetry_2
_geom_bond_publ_flag
O19 C10 1.2336(17) . ?
N7 C10 1.3455(16) . ?
N7 C6 1.4584(17) . ?
N7 C8 1.4702(17) . ?
O18 C8 1.4073(19) . ?
O3 C2 1.363(2) . ?
O3 C4 1.4611(18) . ?
O17 C2 1.200(2) . ?
C10 C11 1.482(2) . ?
C9 C1 1.519(2) . ?
C9 C8 1.5268(18) . ?
C9 C4 1.533(2) . ?
C12 C11 1.3842(19) . ?
C12 C13 1.391(2) . ?
C11 C16 1.3856(19) . ?
C6 C5 1.521(2) . ?
C16 C15 1.379(2) . ?
C16 C8 1.5214(19) . ?
C4 C5 1.523(2) . ?
C13 C14 1.383(3) . ?
C15 C14 1.397(2) . ?
C2 C1 1.509(2) . ?

loop_
_geom_torsion_atom_site_label_1
_geom_torsion_atom_site_label_2
_geom_torsion_atom_site_label_3
_geom_torsion_atom_site_label_4
_geom_torsion
_geom_torsion_site_symmetry_1
_geom_torsion_site_symmetry_2
_geom_torsion_site_symmetry_3
_geom_torsion_site_symmetry_4
_geom_torsion_publ_flag
C6 N7 C10 O19 -7.1(3) . . . . ?
C8 N7 C10 O19 173.41(16) . . . . ?
C6 N7 C10 C11 173.72(14) . . . . ?
C8 N7 C10 C11 -5.80(17) . . . . ?
C13 C12 C11 C16 1.2(2) . . . . ?
C13 C12 C11 C10 -179.50(16) . . . . ?
O19 C10 C11 C12 5.1(3) . . . . ?
N7 C10 C11 C12 -175.70(15) . . . . ?
O19 C10 C11 C16 -175.50(16) . . . . ?
N7 C10 C11 C16 3.68(17) . . . . ?
C10 N7 C6 C5 -123.50(15) . . . . ?
C8 N7 C6 C5 56.00(18) . . . . ?
C12 C11 C16 C15 -1.6(2) . . . . ?
C10 C11 C16 C15 178.93(14) . . . . ?
C12 C11 C16 C8 179.05(13) . . . . ?
C10 C11 C16 C8 -0.38(17) . . . . ?
C2 O3 C4 C5 -96.32(14) . . . . ?
C2 O3 C4 C9 25.24(15) . . . . ?
C1 C9 C4 O3 -35.85(13) . . . . ?
C8 C9 C4 O3 -164.56(11) . . . . ?
C1 C9 C4 C5 81.98(15) . . . . ?
C8 C9 C4 C5 -46.73(18) . . . . ?
C11 C12 C13 C14 0.1(3) . . . . ?
C11 C16 C15 C14 0.7(2) . . . . ?
C8 C16 C15 C14 179.88(15) . . . . ?
C4 O3 C2 O17 176.53(15) . . . . ?
C4 O3 C2 C1 -3.87(17) . . . . ?
N7 C6 C5 C4 -52.83(17) . . . . ?
O3 C4 C5 C6 166.11(11) . . . . ?
C9 C4 C5 C6 51.75(18) . . . . ?
O17 C2 C1 C9 160.28(17) . . . . ?
O3 C2 C1 C9 -19.27(15) . . . . ?
C8 C9 C1 C2 157.53(12) . . . . ?
C4 C9 C1 C2 33.04(13) . . . . ?
C10 N7 C8 O18 -116.34(13) . . . . ?
C6 N7 C8 O18 64.10(16) . . . . ?
C10 N7 C8 C16 5.37(16) . . . . ?
C6 N7 C8 C16 -174.19(13) . . . . ?
C10 N7 C8 C9 127.90(13) . . . . ?
C6 N7 C8 C9 -51.66(17) . . . . ?
C15 C16 C8 O18 -63.0(2) . . . . ?
C11 C16 C8 O18 116.26(14) . . . . ?
C15 C16 C8 N7 178.05(16) . . . . ?
C11 C16 C8 N7 -2.72(16) . . . . ?
C15 C16 C8 C9 58.9(2) . . . . ?
C11 C16 C8 C9 -121.92(14) . . . . ?
C1 C9 C8 O18 164.85(12) . . . . ?
C4 C9 C8 O18 -75.95(14) . . . . ?
C1 C9 C8 N7 -75.65(15) . . . . ?
C4 C9 C8 N7 43.54(16) . . . . ?
C1 C9 C8 C16 37.84(18) . . . . ?
C4 C9 C8 C16 157.04(13) . . . . ?
C12 C13 C14 C15 -0.9(3) . . . . ?
C16 C15 C14 C13 0.5(3) . . . . ?
